data_2018650
loop_
_publ_author_name
'Zhong, Kai-Long'

_publ_section_title
;
 Tris(1,10-phenanthroline-\k^2^<i>N</i>,<i>N</i>')iron(II)
 bis(2,4,5-tricarboxybenzoate) monohydrate and
 tris(2,2'-bipyridine-\k^2^<i>N</i>,<i>N</i>')iron(II)
 2,5-dicarboxybenzene-1,4-dicarboxylate--benzene-1,2,4,5-tetracarboxylic
 acid--water (1/1/2)
;
_journal_coeditor_code SF3175
_journal_issue 9
_journal_name_full 'Acta Crystallographica Section C'
_journal_page_first m259
_journal_page_last m264
_journal_paper_doi 10.1107/S0108270112034567
_journal_volume 68
_journal_year 2012
_chemical_formula_iupac '[Fe (C12 H8 N2)3] (C10 H5 O8)2 , H2 O'
_chemical_formula_moiety 'C36 H24 Fe N6 2+, 2(C10 H5 O8 -), H2 O'
_chemical_formula_sum 'C56 H36 Fe N6 O17'
_chemical_formula_weight 1120.76
_chemical_name_systematic
;
Tris(1,10-phenanthroline-\k^2^<i>N</i>,<i>N</i>')iron(II)
bis(2,4,5-tricarboxybenzoate) monohydrate
;
_space_group_IT_number 15
_symmetry_cell_setting monoclinic
_symmetry_space_group_name_Hall '-C 2yc'
_symmetry_space_group_name_H-M 'C 1 2/c 1'
_atom_sites_solution_hydrogens geom
_atom_sites_solution_primary direct
_atom_sites_solution_secondary difmap
_audit_creation_method SHELXL97
_cell_angle_alpha 90.00
_cell_angle_beta 116.54(3)
_cell_angle_gamma 90.00
_cell_formula_units_Z 4
_cell_length_a 24.151(5)
_cell_length_b 14.088(3)
_cell_length_c 15.651(3)
_cell_measurement_reflns_used 9791
_cell_measurement_temperature 223.15
_cell_measurement_theta_max 27.5398
_cell_measurement_theta_min 3.1767
_cell_volume 4764(2)
_computing_cell_refinement 'CrystalClear (Rigaku, 2007)'
_computing_data_collection 'CrystalClear (Rigaku, 2007)'
_computing_data_reduction 'CrystalClear (Rigaku, 2007)'
_computing_molecular_graphics 'XP in SHELXTL (Sheldrick, 2008)'
_computing_publication_material 'SHELXTL (Sheldrick, 2008)'
_computing_structure_refinement 'SHELXL97 (Sheldrick, 2008)'
_computing_structure_solution 'SHELXS97 (Sheldrick, 2008)'
_diffrn_ambient_temperature 223.1500
_diffrn_detector_area_resol_mean 28.5714
_diffrn_measured_fraction_theta_full 0.996
_diffrn_measured_fraction_theta_max 0.996
_diffrn_measurement_device_type 'Rigaku Mercury CCD area-detector'
_diffrn_measurement_method \w
_diffrn_radiation_monochromator 'graphite monochromator'
_diffrn_radiation_source 'fine-focus sealed tube'
_diffrn_radiation_type MoK\a
_diffrn_radiation_wavelength 0.71073
_diffrn_reflns_av_R_equivalents 0.0409
_diffrn_reflns_av_sigmaI/netI 0.0482
_diffrn_reflns_limit_h_max 28
_diffrn_reflns_limit_h_min -21
_diffrn_reflns_limit_k_max 16
_diffrn_reflns_limit_k_min -15
_diffrn_reflns_limit_l_max 18
_diffrn_reflns_limit_l_min -18
_diffrn_reflns_number 11666
_diffrn_reflns_theta_full 25.00
_diffrn_reflns_theta_max 25.00
_diffrn_reflns_theta_min 3.18
_diffrn_standards_number 0
_exptl_absorpt_coefficient_mu 0.405
_exptl_absorpt_correction_T_max 0.9233
_exptl_absorpt_correction_T_min 0.8355
_exptl_absorpt_correction_type multi-scan
_exptl_absorpt_process_details '(REQAB; Jacobson, 1998)'
_exptl_crystal_colour red
_exptl_crystal_density_diffrn 1.563
_exptl_crystal_density_method 'not measured'
_exptl_crystal_description block
_exptl_crystal_F_000 2304
_exptl_crystal_size_max 0.46
_exptl_crystal_size_mid 0.22
_exptl_crystal_size_min 0.20
_refine_diff_density_max 0.305
_refine_diff_density_min -0.371
_refine_ls_extinction_method none
_refine_ls_goodness_of_fit_ref 1.113
_refine_ls_hydrogen_treatment mixed
_refine_ls_matrix_type full
_refine_ls_number_parameters 366
_refine_ls_number_reflns 4190
_refine_ls_number_restraints 1
_refine_ls_restrained_S_all 1.113
_refine_ls_R_factor_all 0.0644
_refine_ls_R_factor_gt 0.0517
_refine_ls_shift/su_max 0.000
_refine_ls_shift/su_mean 0.000
_refine_ls_structure_factor_coef Fsqd
_refine_ls_weighting_details 'calc w = 1/[\s^2^(Fo^2^)+(0.0436P)^2^+3.7531P] where P=(Fo^2^+2Fc^2^)/3'
_refine_ls_weighting_scheme calc
_refine_ls_wR_factor_gt 0.1042
_refine_ls_wR_factor_ref 0.1106
_reflns_number_gt 3613
_reflns_number_total 4190
_reflns_threshold_expression I>2\s(I)
_cod_data_source_file sf3175.cif
_cod_data_source_block I
_cod_original_sg_symbol_Hall -C2yc
_cod_original_sg_symbol_H-M 'C 2/c'
_cod_database_code 2018650
_cod_database_fobs_code 2018650

loop_
_symmetry_equiv_pos_as_xyz
'x, y, z'
'-x, y, -z+1/2'
'x+1/2, y+1/2, z'
'-x+1/2, y+1/2, -z+1/2'
'-x, -y, -z'
'x, -y, z-1/2'
'-x+1/2, -y+1/2, -z'
'x+1/2, -y+1/2, z-1/2'

loop_
_atom_site_type_symbol
_atom_site_label
_atom_site_fract_x
_atom_site_fract_y
_atom_site_fract_z
_atom_site_U_iso_or_equiv
_atom_site_adp_type
_atom_site_calc_flag
_atom_site_refinement_flags
_atom_site_occupancy
_atom_site_symmetry_multiplicity
Fe Fe1 0.0000 0.18738(3) 0.2500 0.02212(16) Uani d S 1 2
N N1 -0.02446(10) 0.28252(14) 0.31913(15) 0.0237(5) Uani d . 1 1
N N2 0.07970(10) 0.19321(14) 0.36566(15) 0.0244(5) Uani d . 1 1
N N3 0.02734(10) 0.08130(14) 0.19453(15) 0.0235(5) Uani d . 1 1
C C1 -0.07746(13) 0.32961(18) 0.2930(2) 0.0294(6) Uani d . 1 1
H H1A -0.1079 0.3239 0.2303 0.035 Uiso calc R 1 1
C C2 -0.08935(14) 0.3872(2) 0.3556(2) 0.0344(7) Uani d . 1 1
H H2A -0.1271 0.4185 0.3345 0.041 Uiso calc R 1 1
C C3 -0.04528(13) 0.39742(19) 0.4482(2) 0.0313(7) Uani d . 1 1
H H3A -0.0531 0.4351 0.4905 0.038 Uiso calc R 1 1
C C4 0.01164(13) 0.35064(18) 0.47892(19) 0.0271(6) Uani d . 1 1
C C5 0.06205(14) 0.35795(19) 0.5730(2) 0.0321(7) Uani d . 1 1
H H5A 0.0569 0.3927 0.6194 0.039 Uiso calc R 1 1
C C6 0.11662(14) 0.31552(19) 0.5952(2) 0.0318(7) Uani d . 1 1
H H6A 0.1489 0.3232 0.6561 0.038 Uiso calc R 1 1
C C7 0.12632(13) 0.25864(19) 0.52691(19) 0.0278(6) Uani d . 1 1
C C8 0.18198(13) 0.21333(19) 0.5447(2) 0.0334(7) Uani d . 1 1
H H8A 0.2160 0.2182 0.6042 0.040 Uiso calc R 1 1
C C9 0.18567(13) 0.1619(2) 0.4734(2) 0.0347(7) Uani d . 1 1
H H9A 0.2228 0.1332 0.4836 0.042 Uiso calc R 1 1
C C10 0.13391(12) 0.15226(19) 0.3854(2) 0.0297(6) Uani d . 1 1
H H10A 0.1373 0.1158 0.3384 0.036 Uiso calc R 1 1
C C11 0.07670(12) 0.24697(17) 0.43607(18) 0.0238(6) Uani d . 1 1
C C12 0.01991(12) 0.29464(17) 0.41157(18) 0.0229(6) Uani d . 1 1
C C13 0.01415(15) -0.17877(19) 0.2214(2) 0.0393(8) Uani d . 1 1
H H13A 0.0235 -0.2363 0.2017 0.047 Uiso calc R 1 1
C C14 0.02996(13) -0.09186(19) 0.1904(2) 0.0304(6) Uani d . 1 1
C C15 0.05964(15) -0.0862(2) 0.1315(2) 0.0386(8) Uani d . 1 1
H H15A 0.0706 -0.1413 0.1100 0.046 Uiso calc R 1 1
C C16 0.07249(15) 0.0006(2) 0.1057(2) 0.0389(7) Uani d . 1 1
H H16A 0.0923 0.0048 0.0668 0.047 Uiso calc R 1 1
C C17 0.05571(13) 0.08285(19) 0.13819(19) 0.0291(6) Uani d . 1 1
H H17A 0.0647 0.1414 0.1198 0.035 Uiso calc R 1 1
C C18 0.01500(12) -0.00580(18) 0.22019(18) 0.0245(6) Uani d . 1 1
C C19 0.34024(12) 0.26772(18) 0.07340(19) 0.0252(6) Uani d . 1 1
C C20 0.35245(13) 0.17643(18) 0.0525(2) 0.0299(6) Uani d . 1 1
H H20A 0.3750 0.1696 0.0178 0.036 Uiso calc R 1 1
C C21 0.33296(12) 0.09545(18) 0.08056(19) 0.0255(6) Uani d . 1 1
C C22 0.29900(12) 0.10456(18) 0.13234(18) 0.0233(6) Uani d . 1 1
C C23 0.28616(12) 0.19515(17) 0.15374(18) 0.0240(6) Uani d . 1 1
H H23A 0.2631 0.2011 0.1877 0.029 Uiso calc R 1 1
C C24 0.30636(12) 0.27782(17) 0.12667(18) 0.0225(6) Uani d . 1 1
C C25 0.36870(15) 0.3430(2) 0.0349(2) 0.0359(7) Uani d . 1 1
C C26 0.35310(14) 0.00205(19) 0.0565(2) 0.0311(7) Uani d . 1 1
C C27 0.27979(12) 0.01653(19) 0.16563(18) 0.0268(6) Uani d . 1 1
C C28 0.28801(13) 0.36947(18) 0.1580(2) 0.0284(6) Uani d . 1 1
O O1 0.35933(11) 0.43281(13) 0.04296(17) 0.0497(6) Uani d . 1 1
H H1 0.3372 0.4389 0.0698 0.075 Uiso calc R 1 1
O O1W 0.5000 0.0805(3) 0.2500 0.0922(16) Uani d SD 1 2
H H1W 0.526(2) 0.043(3) 0.289(3) 0.13(2) Uiso d D 1 1
O O2 0.39998(13) 0.31844(15) -0.0036(2) 0.0620(8) Uani d . 1 1
O O3 0.40358(9) -0.03143(14) 0.10578(16) 0.0406(5) Uani d . 1 1
O O4 0.31610(10) -0.03704(13) -0.02634(14) 0.0377(5) Uani d . 1 1
H H4 0.2857 -0.0031 -0.0544 0.056 Uiso calc R 1 1
O O5 0.29198(9) -0.06166(12) 0.14631(14) 0.0331(5) Uani d . 1 1
O O6 0.25118(11) 0.03190(13) 0.21869(15) 0.0446(6) Uani d . 1 1
H H6 0.2421 -0.0190 0.2344 0.067 Uiso calc R 1 1
O O7 0.27058(11) 0.36543(14) 0.22097(16) 0.0476(6) Uani d . 1 1
O O8 0.28975(9) 0.44736(12) 0.11732(14) 0.0348(5) Uani d . 1 1

loop_
_atom_site_aniso_label
_atom_site_aniso_U_11
_atom_site_aniso_U_22
_atom_site_aniso_U_33
_atom_site_aniso_U_12
_atom_site_aniso_U_13
_atom_site_aniso_U_23
Fe1 0.0262(3) 0.0201(3) 0.0229(3) 0.000 0.0135(2) 0.000
N1 0.0270(12) 0.0177(11) 0.0274(12) -0.0018(9) 0.0131(10) 0.0018(9)
N2 0.0303(13) 0.0189(11) 0.0276(12) 0.0004(10) 0.0162(10) 0.0018(10)
N3 0.0277(12) 0.0209(11) 0.0243(12) -0.0026(9) 0.0137(10) 0.0017(9)
C1 0.0303(15) 0.0268(14) 0.0306(15) 0.0044(12) 0.0133(13) 0.0033(13)
C2 0.0360(17) 0.0287(15) 0.0444(18) 0.0047(13) 0.0231(15) -0.0009(14)
C3 0.0432(18) 0.0219(14) 0.0410(17) -0.0017(13) 0.0298(15) -0.0031(13)
C4 0.0364(16) 0.0204(13) 0.0311(15) -0.0064(12) 0.0210(13) -0.0013(12)
C5 0.0476(19) 0.0256(15) 0.0308(16) -0.0077(14) 0.0244(14) -0.0031(13)
C6 0.0418(18) 0.0295(15) 0.0213(14) -0.0080(14) 0.0115(13) -0.0002(12)
C7 0.0333(16) 0.0244(14) 0.0270(14) -0.0056(12) 0.0145(13) 0.0045(12)
C8 0.0301(16) 0.0328(16) 0.0289(16) -0.0025(13) 0.0056(13) 0.0047(13)
C9 0.0285(16) 0.0339(16) 0.0390(17) 0.0036(13) 0.0127(14) 0.0042(14)
C10 0.0306(16) 0.0271(14) 0.0329(16) 0.0044(13) 0.0155(13) 0.0010(13)
C11 0.0310(15) 0.0192(13) 0.0240(14) -0.0039(12) 0.0149(12) 0.0030(11)
C12 0.0289(15) 0.0181(13) 0.0238(14) -0.0026(11) 0.0136(12) 0.0015(11)
C13 0.058(2) 0.0214(14) 0.0504(19) 0.0031(14) 0.0347(17) -0.0002(14)
C14 0.0366(16) 0.0261(14) 0.0350(16) 0.0002(13) 0.0220(14) -0.0029(13)
C15 0.054(2) 0.0277(15) 0.0480(19) 0.0031(14) 0.0348(17) -0.0041(14)
C16 0.053(2) 0.0356(17) 0.0446(18) 0.0041(15) 0.0371(17) -0.0001(15)
C17 0.0373(16) 0.0266(14) 0.0328(15) -0.0029(12) 0.0242(14) 0.0001(12)
C18 0.0281(15) 0.0239(14) 0.0250(14) -0.0009(11) 0.0150(12) -0.0004(12)
C19 0.0289(15) 0.0213(13) 0.0296(15) 0.0002(11) 0.0169(13) 0.0016(12)
C20 0.0366(16) 0.0284(15) 0.0349(16) 0.0005(13) 0.0252(14) 0.0010(13)
C21 0.0294(15) 0.0230(14) 0.0271(14) 0.0002(12) 0.0154(13) -0.0012(12)
C22 0.0263(14) 0.0212(13) 0.0241(14) -0.0002(11) 0.0129(12) 0.0012(11)
C23 0.0266(14) 0.0270(14) 0.0207(13) 0.0018(12) 0.0126(12) 0.0011(11)
C24 0.0252(14) 0.0219(13) 0.0204(13) 0.0003(11) 0.0104(12) -0.0006(11)
C25 0.0498(19) 0.0249(15) 0.0443(18) -0.0016(14) 0.0311(16) 0.0030(14)
C26 0.0390(18) 0.0241(14) 0.0406(17) 0.0020(14) 0.0270(15) 0.0048(14)
C27 0.0263(15) 0.0295(15) 0.0239(14) -0.0019(12) 0.0106(12) 0.0017(12)
C28 0.0315(16) 0.0246(15) 0.0308(15) -0.0002(12) 0.0156(13) -0.0034(12)
O1 0.0760(17) 0.0237(11) 0.0799(17) -0.0007(11) 0.0621(15) 0.0039(11)
O1W 0.085(3) 0.047(2) 0.094(4) 0.000 -0.005(3) 0.000
O2 0.100(2) 0.0355(12) 0.098(2) -0.0021(13) 0.0866(19) 0.0022(13)
O3 0.0365(13) 0.0333(11) 0.0522(13) 0.0092(10) 0.0200(11) -0.0001(10)
O4 0.0485(13) 0.0277(11) 0.0397(12) 0.0090(10) 0.0223(11) -0.0047(10)
O5 0.0433(12) 0.0218(10) 0.0401(12) -0.0003(9) 0.0238(10) -0.0008(9)
O6 0.0737(16) 0.0272(11) 0.0603(14) -0.0010(11) 0.0544(13) 0.0041(10)
O7 0.0844(17) 0.0289(11) 0.0587(14) 0.0056(11) 0.0580(14) -0.0014(10)
O8 0.0481(13) 0.0198(10) 0.0459(12) 0.0036(9) 0.0295(11) 0.0024(9)

loop_
_atom_type_symbol
_atom_type_description
_atom_type_scat_dispersion_real
_atom_type_scat_dispersion_imag
_atom_type_scat_source
C C 0.0033 0.0016 'International Tables Vol C Tables 4.2.6.8 and 6.1.1.4'
H H 0.0000 0.0000 'International Tables Vol C Tables 4.2.6.8 and 6.1.1.4'
Fe Fe 0.3463 0.8444 'International Tables Vol C Tables 4.2.6.8 and 6.1.1.4'
N N 0.0061 0.0033 'International Tables Vol C Tables 4.2.6.8 and 6.1.1.4'
O O 0.0106 0.0060 'International Tables Vol C Tables 4.2.6.8 and 6.1.1.4'
Q Q 0.0033 0.0016 'International Tables Vol C Tables 4.2.6.8 and 6.1.1.4'

loop_
_geom_angle_atom_site_label_1
_geom_angle_atom_site_label_2
_geom_angle_atom_site_label_3
_geom_angle_site_symmetry_1
_geom_angle_site_symmetry_3
_geom_angle
_geom_angle_publ_flag
N2 Fe1 N2 . 2 175.22(12) y
N2 Fe1 N1 . 2 93.83(9) y
N2 Fe1 N1 . . 82.91(9) y
N2 Fe1 N3 . 2 90.51(9) y
N3 Fe1 N3 2 . 82.24(12) y
N2 Fe1 N1 2 2 82.91(9) ?
N2 Fe1 N1 2 . 93.83(9) ?
N1 Fe1 N1 2 . 94.34(12) ?
N2 Fe1 N3 2 2 93.09(9) ?
N1 Fe1 N3 2 2 172.85(8) ?
N1 Fe1 N3 . 2 91.84(8) ?
N2 Fe1 N3 . . 93.09(9) ?
N2 Fe1 N3 2 . 90.51(9) ?
N1 Fe1 N3 2 . 91.84(8) ?
N1 Fe1 N3 . . 172.85(8) ?
C1 N1 C12 . . 116.8(2) ?
C1 N1 Fe1 . . 130.68(19) ?
C12 N1 Fe1 . . 112.26(17) ?
C10 N2 C11 . . 117.0(2) ?
C10 N2 Fe1 . . 130.53(19) ?
C11 N2 Fe1 . . 112.50(17) ?
C17 N3 C18 . . 116.9(2) ?
C17 N3 Fe1 . . 130.18(18) ?
C18 N3 Fe1 . . 112.91(17) ?
N1 C1 C2 . . 122.9(3) ?
N1 C1 H1A . . 118.5 ?
C2 C1 H1A . . 118.5 ?
C3 C2 C1 . . 119.8(3) ?
C3 C2 H2A . . 120.1 ?
C1 C2 H2A . . 120.1 ?
C2 C3 C4 . . 119.5(3) ?
C2 C3 H3A . . 120.2 ?
C4 C3 H3A . . 120.2 ?
C12 C4 C3 . . 117.1(2) ?
C12 C4 C5 . . 118.1(3) ?
C3 C4 C5 . . 124.8(3) ?
C5 C6 C7 . . 121.6(3) ?
C5 C6 H6A . . 119.2 ?
C7 C6 H6A . . 119.2 ?
C6 C5 C4 . . 121.2(3) ?
C6 C5 H5A . . 119.4 ?
C4 C5 H5A . . 119.4 ?
C8 C7 C11 . . 117.3(3) ?
C8 C7 C6 . . 124.6(3) ?
C11 C7 C6 . . 118.1(3) ?
C9 C8 C7 . . 119.1(3) ?
C9 C8 H8A . . 120.4 ?
C7 C8 H8A . . 120.4 ?
C8 C9 C10 . . 120.1(3) ?
C8 C9 H9A . . 119.9 ?
C10 C9 H9A . . 119.9 ?
N2 C10 C9 . . 122.8(3) ?
N2 C10 H10A . . 118.6 ?
C9 C10 H10A . . 118.6 ?
N2 C11 C7 . . 123.7(2) ?
N2 C11 C12 . . 116.0(2) ?
C7 C11 C12 . . 120.3(2) ?
N1 C12 C4 . . 123.8(2) ?
N1 C12 C11 . . 115.6(2) ?
C4 C12 C11 . . 120.6(2) ?
C13 C13 C14 2 . 121.12(16) ?
C13 C13 H13A 2 . 119.4 ?
C14 C13 H13A . . 119.4 ?
C15 C14 C18 . . 116.9(2) ?
C15 C14 C13 . . 124.4(3) ?
C18 C14 C13 . . 118.7(2) ?
C16 C15 C14 . . 119.8(3) ?
C16 C15 H15A . . 120.1 ?
C14 C15 H15A . . 120.1 ?
C15 C16 C17 . . 119.6(3) ?
C15 C16 H16A . . 120.2 ?
C17 C16 H16A . . 120.2 ?
N3 C17 C16 . . 122.9(2) ?
N3 C17 H17A . . 118.5 ?
C16 C17 H17A . . 118.5 ?
N3 C18 C14 . . 123.8(2) ?
N3 C18 C18 . 2 115.97(14) ?
C14 C18 C18 . 2 120.21(15) ?
C20 C19 C24 . . 118.1(2) ?
C20 C19 C25 . . 111.7(2) ?
C24 C19 C25 . . 130.1(2) ?
C21 C20 C19 . . 123.5(2) ?
C21 C20 H20A . . 118.2 ?
C19 C20 H20A . . 118.2 ?
C20 C21 C22 . . 118.9(2) ?
C20 C21 C26 . . 116.6(2) ?
C22 C21 C26 . . 124.4(2) ?
C23 C22 C21 . . 118.5(2) ?
C23 C22 C27 . . 122.7(2) ?
C21 C22 C27 . . 118.7(2) ?
C22 C23 C24 . . 123.1(2) ?
C22 C23 H23A . . 118.4 ?
C24 C23 H23A . . 118.4 ?
C23 C24 C19 . . 117.8(2) ?
C23 C24 C28 . . 114.8(2) ?
C19 C24 C28 . . 127.4(2) ?
O2 C25 O1 . . 120.1(3) ?
O2 C25 C19 . . 119.3(3) ?
O1 C25 C19 . . 120.6(3) ?
O3 C26 O4 . . 120.7(3) ?
O3 C26 C21 . . 121.8(3) ?
O4 C26 C21 . . 117.2(2) ?
O5 C27 O6 . . 124.2(2) ?
O5 C27 C22 . . 121.2(2) ?
O6 C27 C22 . . 114.6(2) ?
O7 C28 O8 . . 122.4(2) ?
O7 C28 C24 . . 118.2(2) ?
O8 C28 C24 . . 119.3(2) ?
C25 O1 H1 . . 109.5 ?
C26 O4 H4 . . 109.5 ?
C27 O6 H6 . . 109.5 ?

loop_
_geom_bond_atom_site_label_1
_geom_bond_atom_site_label_2
_geom_bond_site_symmetry_2
_geom_bond_distance
_geom_bond_publ_flag
Fe1 N1 . 1.972(2) y
Fe1 N2 . 1.968(2) y
Fe1 N3 . 1.984(2) y
Fe1 N2 2 1.968(2) ?
Fe1 N1 2 1.972(2) ?
Fe1 N3 2 1.984(2) ?
N1 C1 . 1.333(3) ?
N1 C12 . 1.373(3) ?
N2 C10 . 1.335(3) ?
N2 C11 . 1.366(3) ?
N3 C17 . 1.337(3) ?
N3 C18 . 1.365(3) ?
C1 C2 . 1.398(4) ?
C1 H1A . 0.9300 ?
C2 C3 . 1.370(4) ?
C2 H2A . 0.9300 ?
C3 C4 . 1.402(4) ?
C3 H3A . 0.9300 ?
C4 C12 . 1.401(4) ?
C4 C5 . 1.435(4) ?
C6 C5 . 1.344(4) ?
C6 C7 . 1.436(4) ?
C6 H6A . 0.9300 ?
C5 H5A . 0.9300 ?
C7 C8 . 1.399(4) ?
C7 C11 . 1.401(4) ?
C8 C9 . 1.367(4) ?
C8 H8A . 0.9300 ?
C9 C10 . 1.392(4) ?
C9 H9A . 0.9300 ?
C10 H10A . 0.9300 ?
C11 C12 . 1.418(4) ?
C13 C13 2 1.348(6) ?
C13 C14 . 1.430(4) ?
C13 H13A . 0.9300 ?
C14 C15 . 1.400(4) ?
C14 C18 . 1.403(4) ?
C15 C16 . 1.365(4) ?
C15 H15A . 0.9300 ?
C16 C17 . 1.396(4) ?
C16 H16A . 0.9300 ?
C17 H17A . 0.9300 ?
C18 C18 2 1.414(5) ?
C19 C20 . 1.391(4) ?
C19 C24 . 1.412(4) ?
C19 C25 . 1.526(4) ?
C20 C21 . 1.379(4) ?
C20 H20A . 0.9300 ?
C21 C22 . 1.393(4) ?
C21 C26 . 1.508(4) ?
C22 C23 . 1.389(3) ?
C22 C27 . 1.497(4) ?
C23 C24 . 1.399(3) ?
C23 H23A . 0.9300 ?
C24 C28 . 1.516(3) ?
C25 O2 . 1.209(3) ?
C25 O1 . 1.301(3) ?
C26 O3 . 1.210(3) ?
C26 O4 . 1.322(3) ?
C27 O5 . 1.213(3) ?
C27 O6 . 1.314(3) ?
C28 O7 . 1.234(3) ?
C28 O8 . 1.279(3) ?
O1 H1 . 0.8200 ?
O1W H1W . 0.84(3) ?
O4 H4 . 0.8200 ?
O6 H6 . 0.8200 ?

loop_
_geom_hbond_atom_site_label_D
_geom_hbond_atom_site_label_H
_geom_hbond_atom_site_label_A
_geom_hbond_site_symmetry_A
_geom_hbond_distance_DH
_geom_hbond_distance_HA
_geom_hbond_distance_DA
_geom_hbond_angle_DHA
O4 H4 O8 7 0.82 1.82 2.628(3) 169.5
O6 H6 O7 4_545 0.82 1.85 2.667(3) 174.4
O1 H1 O8 . 0.82 1.62 2.443(3) 176.3
O1W H1W O3 2_655 0.84(3) 2.05(3) 2.882(3) 171(5)
